data_1546936
loop_
_publ_author_name
'Shih, Jiun-Le'
'Jansone-Popova, Santa'
'Huynh, Christopher'
'May, Jeremy A.'

_publ_section_title
;
 Synthesis of azasilacyclopentenes and silanols via Huisgen
 cycloaddition-initiated C--H bond insertion cascades
;
_journal_name_full 'Chem. Sci.'
_journal_paper_doi 10.1039/C7SC03130K
_journal_year 2017
_chemical_formula_sum 'C24 H29 N O3 Si'
_chemical_formula_weight 407.57
_chemical_name_systematic
; 
 ? 
;
_space_group_IT_number 2
_symmetry_cell_setting triclinic
_symmetry_space_group_name_Hall '-P 1'
_symmetry_space_group_name_H-M 'P -1'
_atom_sites_solution_hydrogens geom
_atom_sites_solution_primary direct
_atom_sites_solution_secondary difmap
_audit_creation_method SHELXL-97
_audit_update_record
;
2017-07-17 deposited with the CCDC.
2017-08-21 downloaded from the CCDC.
;
_cell_angle_alpha 108.586(4)
_cell_angle_beta 101.655(4)
_cell_angle_gamma 97.748(4)
_cell_formula_units_Z 2
_cell_length_a 8.717(2)
_cell_length_b 9.709(2)
_cell_length_c 14.130(3)
_cell_measurement_reflns_used 3371
_cell_measurement_temperature 123(2)
_cell_measurement_theta_max 25.13
_cell_measurement_theta_min 2.25
_cell_volume 1084.3(4)
_computing_cell_refinement 'SAINT v7.60A (Bruker-Nonius, 2013)'
_computing_data_collection 'APEX2 v2013.4-1 (Bruker-Nonius, 2013)'
_computing_data_reduction 'SAINT v7.60A (Bruker-Nonius, 2013)'
_computing_structure_refinement 'SHELXL v6.12 (G.M. Sheldrick, 2001)'
_computing_structure_solution 'SHELXS v6.12 (G.M. Sheldrick, 2001)'
_diffrn_ambient_temperature 123(2)
_diffrn_detector_area_resol_mean 4K
_diffrn_measured_fraction_theta_full 0.970
_diffrn_measured_fraction_theta_max 0.970
_diffrn_measurement_device_type 'Bruker DUO APEX II CCD'
_diffrn_measurement_method CCD
_diffrn_radiation_monochromator graphite
_diffrn_radiation_source 'fine-focus sealed tube'
_diffrn_radiation_type MoK\a
_diffrn_radiation_wavelength 0.71073
_diffrn_reflns_av_R_equivalents 0.0164
_diffrn_reflns_av_sigmaI/netI 0.0268
_diffrn_reflns_limit_h_max 10
_diffrn_reflns_limit_h_min -10
_diffrn_reflns_limit_k_max 10
_diffrn_reflns_limit_k_min -11
_diffrn_reflns_limit_l_max 16
_diffrn_reflns_limit_l_min 0
_diffrn_reflns_number 5472
_diffrn_reflns_theta_full 25.13
_diffrn_reflns_theta_max 25.13
_diffrn_reflns_theta_min 2.25
_diffrn_standards_decay_% 0.0
_exptl_absorpt_coefficient_mu 0.133
_exptl_absorpt_correction_T_max 0.7452
_exptl_absorpt_correction_T_min 0.5378
_exptl_absorpt_correction_type empirical
_exptl_absorpt_process_details 'SAINT v7.60A'
_exptl_crystal_colour Colorless
_exptl_crystal_density_diffrn 1.248
_exptl_crystal_density_method 'not measured'
_exptl_crystal_description plate
_exptl_crystal_F_000 436
_exptl_crystal_size_max 0.40
_exptl_crystal_size_mid 0.20
_exptl_crystal_size_min 0.06
_refine_diff_density_max 0.483
_refine_diff_density_min -0.355
_refine_diff_density_rms 0.056
_refine_ls_extinction_method none
_refine_ls_goodness_of_fit_ref 1.034
_refine_ls_hydrogen_treatment mixed
_refine_ls_matrix_type full
_refine_ls_number_parameters 268
_refine_ls_number_reflns 3766
_refine_ls_number_restraints 2
_refine_ls_restrained_S_all 1.034
_refine_ls_R_factor_all 0.0542
_refine_ls_R_factor_gt 0.0448
_refine_ls_shift/su_max 0.001
_refine_ls_shift/su_mean 0.000
_refine_ls_structure_factor_coef Fsqd
_refine_ls_weighting_details 'calc w=1/[\s^2^(Fo^2^)+(0.0684P)^2^+0.9907P] where P=(Fo^2^+2Fc^2^)/3'
_refine_ls_weighting_scheme calc
_refine_ls_wR_factor_gt 0.1219
_refine_ls_wR_factor_ref 0.1323
_reflns_number_gt 3080
_reflns_number_total 3766
_reflns_threshold_expression >3.99sigma(I)
_cod_data_source_file c7sc03130k2.cif
_cod_data_source_block k1518
_cod_depositor_comments
;
The following automatic conversions were performed:

'_symmetry_cell_setting' value 'Triclinic' changed to 'triclinic'
according to
/home/data/users/saulius/crontab/automatic-downloads/rss-feeds/RSC/lib/dictionaries/cif_core.dic
dictionary named 'cif_core.dic' version 2.4.2 from 2011-04-26.

'_exptl_absorpt_correction_type' value 'Empirical' changed to
'empirical' according to
/home/data/users/saulius/crontab/automatic-downloads/rss-feeds/RSC/lib/dictionaries/cif_core.dic
dictionary named 'cif_core.dic' version 2.4.2 from 2011-04-26.

Automatic conversion script
Id: cif_fix_values 4973 2017-02-22 13:04:09Z antanas 
;
_cod_original_sg_symbol_H-M P-1
_cod_database_code 1546936

loop_
_symmetry_equiv_pos_as_xyz
'x, y, z'
'-x, -y, -z'

loop_
_atom_site_label
_atom_site_type_symbol
_atom_site_fract_x
_atom_site_fract_y
_atom_site_fract_z
_atom_site_U_iso_or_equiv
_atom_site_adp_type
_atom_site_occupancy
_atom_site_symmetry_multiplicity
_atom_site_calc_flag
_atom_site_refinement_flags
Si Si 0.24661(7) 0.51215(6) 0.27832(4) 0.02046(17) Uani 1 1 d .
O1 O 0.76530(17) 0.89361(16) 0.47300(11) 0.0246(3) Uani 1 1 d .
O2 O 0.80925(18) 0.75330(17) 0.57019(11) 0.0281(4) Uani 1 1 d .
O3 O 0.32252(17) 0.47472(16) 0.38130(11) 0.0244(3) Uani 1 1 d D
H3X H 0.273(3) 0.3958(19) 0.3911(19) 0.032 Uiso 1 1 d D
N1 N 0.5828(2) 0.69207(19) 0.43637(13) 0.0219(4) Uani 1 1 d D
H1N H 0.532(3) 0.6120(18) 0.4443(18) 0.028 Uiso 1 1 d D
C1 C 0.6410(2) 0.8897(2) 0.38364(15) 0.0210(4) Uani 1 1 d .
C2 C 0.5126(2) 0.7554(2) 0.36688(14) 0.0203(4) Uani 1 1 d .
C3 C 0.7252(2) 0.7756(2) 0.49901(15) 0.0226(4) Uani 1 1 d .
C4 C 0.7168(3) 0.8743(2) 0.29316(16) 0.0261(5) Uani 1 1 d .
H4A H 0.8056 0.8212 0.2984 0.031 Uiso 1 1 calc R
H4B H 0.6362 0.8196 0.2263 0.031 Uiso 1 1 calc R
C5 C 0.7787(3) 1.0329(3) 0.30300(19) 0.0348(5) Uani 1 1 d .
H5A H 0.7934 1.0381 0.2365 0.042 Uiso 1 1 calc R
H5B H 0.8815 1.0779 0.3568 0.042 Uiso 1 1 calc R
C6 C 0.6456(3) 1.1088(3) 0.3339(2) 0.0394(6) Uani 1 1 d .
H6A H 0.5536 1.0858 0.2733 0.047 Uiso 1 1 calc R
H6B H 0.6847 1.2180 0.3660 0.047 Uiso 1 1 calc R
C7 C 0.5988(3) 1.0441(2) 0.41156(16) 0.0241(4) Uani 1 1 d .
H7A H 0.4826 1.0352 0.4063 0.029 Uiso 1 1 calc R
H7B H 0.6592 1.1083 0.4830 0.029 Uiso 1 1 calc R
C8 C 0.3678(2) 0.6991(2) 0.29987(15) 0.0205(4) Uani 1 1 d .
C9 C 0.3027(2) 0.7794(2) 0.23139(15) 0.0225(4) Uani 1 1 d .
C10 C 0.3115(3) 0.7378(3) 0.12939(17) 0.0302(5) Uani 1 1 d .
H10A H 0.3625 0.6589 0.1026 0.036 Uiso 1 1 calc R
C11 C 0.2461(3) 0.8110(3) 0.06651(19) 0.0394(6) Uani 1 1 d .
H11A H 0.2519 0.7812 -0.0033 0.047 Uiso 1 1 calc R
C12 C 0.1726(3) 0.9270(3) 0.1046(2) 0.0402(6) Uani 1 1 d .
H12A H 0.1306 0.9783 0.0616 0.048 Uiso 1 1 calc R
C13 C 0.1606(3) 0.9675(3) 0.2050(2) 0.0359(6) Uani 1 1 d .
H13A H 0.1095 1.0464 0.2315 0.043 Uiso 1 1 calc R
C14 C 0.2230(3) 0.8930(2) 0.26732(17) 0.0268(5) Uani 1 1 d .
H14A H 0.2115 0.9196 0.3359 0.032 Uiso 1 1 calc R
C15 C 0.2902(3) 0.3748(2) 0.16463(16) 0.0236(4) Uani 1 1 d .
C16 C 0.4227(3) 0.3129(3) 0.18329(18) 0.0360(6) Uani 1 1 d .
H16A H 0.4829 0.3370 0.2526 0.043 Uiso 1 1 calc R
C17 C 0.4691(3) 0.2175(3) 0.1042(2) 0.0402(6) Uani 1 1 d .
H17A H 0.5608 0.1776 0.1194 0.048 Uiso 1 1 calc R
C18 C 0.3831(3) 0.1798(3) 0.00310(18) 0.0341(5) Uani 1 1 d .
H18A H 0.4148 0.1140 -0.0517 0.041 Uiso 1 1 calc R
C19 C 0.2506(3) 0.2385(3) -0.01761(18) 0.0398(6) Uani 1 1 d .
H19A H 0.1900 0.2123 -0.0871 0.048 Uiso 1 1 calc R
C20 C 0.2050(3) 0.3351(3) 0.06172(18) 0.0370(6) Uani 1 1 d .
H20A H 0.1138 0.3754 0.0459 0.044 Uiso 1 1 calc R
C21 C 0.0261(3) 0.5053(2) 0.26604(16) 0.0256(5) Uani 1 1 d .
C22 C -0.0545(3) 0.3445(3) 0.2485(2) 0.0351(5) Uani 1 1 d .
H22A H 0.0003 0.3142 0.3039 0.053 Uiso 1 1 calc R
H22B H -0.0477 0.2776 0.1816 0.053 Uiso 1 1 calc R
H22C H -0.1674 0.3396 0.2489 0.053 Uiso 1 1 calc R
C23 C 0.0046(3) 0.6066(3) 0.36908(19) 0.0384(6) Uani 1 1 d .
H23A H 0.0607 0.5796 0.4258 0.058 Uiso 1 1 calc R
H23B H -0.1098 0.5942 0.3665 0.058 Uiso 1 1 calc R
H23C H 0.0492 0.7106 0.3806 0.058 Uiso 1 1 calc R
C24 C -0.0622(3) 0.5489(3) 0.17851(17) 0.0286(5) Uani 1 1 d .
H24A H -0.0128 0.6509 0.1881 0.043 Uiso 1 1 calc R
H24B H -0.1750 0.5427 0.1793 0.043 Uiso 1 1 calc R
H24C H -0.0552 0.4808 0.1120 0.043 Uiso 1 1 calc R

loop_
_atom_site_aniso_label
_atom_site_aniso_U_11
_atom_site_aniso_U_22
_atom_site_aniso_U_33
_atom_site_aniso_U_23
_atom_site_aniso_U_13
_atom_site_aniso_U_12
Si 0.0196(3) 0.0209(3) 0.0175(3) 0.0054(2) 0.0001(2) 0.0040(2)
O1 0.0216(8) 0.0252(8) 0.0234(7) 0.0101(6) -0.0019(6) 0.0009(6)
O2 0.0244(8) 0.0295(8) 0.0264(8) 0.0133(6) -0.0046(6) 0.0008(6)
O3 0.0234(8) 0.0243(8) 0.0220(7) 0.0101(6) -0.0014(6) 0.0004(6)
N1 0.0221(9) 0.0198(8) 0.0205(8) 0.0075(7) -0.0009(7) 0.0026(7)
C1 0.0188(10) 0.0227(10) 0.0176(9) 0.0056(8) 0.0000(8) 0.0033(8)
C2 0.0252(11) 0.0200(10) 0.0163(9) 0.0056(8) 0.0063(8) 0.0078(8)
C3 0.0212(10) 0.0225(10) 0.0217(10) 0.0062(8) 0.0033(8) 0.0046(8)
C4 0.0242(11) 0.0307(11) 0.0239(10) 0.0089(9) 0.0081(8) 0.0076(9)
C5 0.0348(13) 0.0358(13) 0.0349(12) 0.0130(10) 0.0144(10) 0.0016(10)
C6 0.0493(16) 0.0340(13) 0.0432(14) 0.0194(11) 0.0189(12) 0.0116(11)
C7 0.0252(11) 0.0214(10) 0.0235(10) 0.0059(8) 0.0045(8) 0.0050(8)
C8 0.0232(10) 0.0218(10) 0.0159(9) 0.0051(8) 0.0044(8) 0.0080(8)
C9 0.0183(10) 0.0256(10) 0.0216(10) 0.0098(8) 0.0012(8) 0.0009(8)
C10 0.0239(11) 0.0416(13) 0.0242(11) 0.0123(10) 0.0038(9) 0.0060(10)
C11 0.0300(13) 0.0658(17) 0.0265(12) 0.0258(12) 0.0040(10) 0.0057(12)
C12 0.0284(13) 0.0561(16) 0.0447(14) 0.0350(13) 0.0006(11) 0.0089(11)
C13 0.0269(12) 0.0391(13) 0.0440(14) 0.0207(11) 0.0025(10) 0.0104(10)
C14 0.0230(11) 0.0291(11) 0.0274(11) 0.0112(9) 0.0033(9) 0.0046(9)
C15 0.0217(10) 0.0233(10) 0.0236(10) 0.0077(8) 0.0027(8) 0.0037(8)
C16 0.0368(14) 0.0403(14) 0.0271(12) 0.0071(10) 0.0029(10) 0.0162(11)
C17 0.0371(14) 0.0460(15) 0.0371(13) 0.0108(11) 0.0077(11) 0.0211(12)
C18 0.0335(13) 0.0370(13) 0.0309(12) 0.0068(10) 0.0140(10) 0.0096(10)
C19 0.0357(14) 0.0555(16) 0.0236(12) 0.0070(11) 0.0068(10) 0.0135(12)
C20 0.0312(13) 0.0508(15) 0.0253(12) 0.0063(10) 0.0045(10) 0.0189(11)
C21 0.0215(11) 0.0273(11) 0.0249(11) 0.0076(9) 0.0017(8) 0.0061(9)
C22 0.0218(11) 0.0398(14) 0.0427(14) 0.0194(11) 0.0018(10) 0.0022(10)
C23 0.0319(13) 0.0503(15) 0.0330(13) 0.0116(11) 0.0118(10) 0.0121(11)
C24 0.0220(11) 0.0315(12) 0.0305(11) 0.0114(9) 0.0017(9) 0.0067(9)

loop_
_atom_type_symbol
_atom_type_description
_atom_type_scat_dispersion_real
_atom_type_scat_dispersion_imag
_atom_type_scat_source
C C 0.0033 0.0016 'International Tables Vol C Tables 4.2.6.8 and 6.1.1.4'
H H 0.0000 0.0000 'International Tables Vol C Tables 4.2.6.8 and 6.1.1.4'
N N 0.0061 0.0033 'International Tables Vol C Tables 4.2.6.8 and 6.1.1.4'
O O 0.0106 0.0060 'International Tables Vol C Tables 4.2.6.8 and 6.1.1.4'
Si Si 0.0817 0.0704 'International Tables Vol C Tables 4.2.6.8 and 6.1.1.4'

loop_
_geom_angle_atom_site_label_1
_geom_angle_atom_site_label_2
_geom_angle_atom_site_label_3
_geom_angle
O3 Si C8 104.78(8)
O3 Si C15 107.53(9)
C8 Si C15 107.09(9)
O3 Si C21 108.63(9)
C8 Si C21 114.49(9)
C15 Si C21 113.74(9)
C3 O1 C1 110.10(15)
C3 N1 C2 112.81(17)
O1 C1 C2 102.86(15)
O1 C1 C4 108.01(16)
C2 C1 C4 114.06(16)
O1 C1 C7 106.96(15)
C2 C1 C7 118.79(17)
C4 C1 C7 105.54(16)
C8 C2 N1 124.91(18)
C8 C2 C1 131.05(18)
N1 C2 C1 103.95(16)
O2 C3 O1 122.55(19)
O2 C3 N1 127.63(19)
O1 C3 N1 109.82(17)
C5 C4 C1 104.42(17)
C4 C5 C6 102.45(19)
C5 C6 C7 103.92(19)
C6 C7 C1 105.79(17)
C2 C8 C9 120.21(18)
C2 C8 Si 122.55(15)
C9 C8 Si 117.01(14)
C10 C9 C14 118.3(2)
C10 C9 C8 121.3(2)
C14 C9 C8 120.35(18)
C11 C10 C9 120.2(2)
C10 C11 C12 120.7(2)
C13 C12 C11 119.6(2)
C12 C13 C14 119.9(2)
C13 C14 C9 121.3(2)
C16 C15 C20 116.9(2)
C16 C15 Si 117.76(16)
C20 C15 Si 125.25(17)
C17 C16 C15 121.9(2)
C16 C17 C18 120.2(2)
C19 C18 C17 119.2(2)
C18 C19 C20 120.5(2)
C19 C20 C15 121.3(2)
C24 C21 C23 108.77(18)
C24 C21 C22 108.06(17)
C23 C21 C22 107.42(19)
C24 C21 Si 115.89(15)
C23 C21 Si 108.89(15)
C22 C21 Si 107.50(15)

loop_
_geom_bond_atom_site_label_1
_geom_bond_atom_site_label_2
_geom_bond_distance
Si O3 1.6433(15)
Si C8 1.872(2)
Si C15 1.876(2)
Si C21 1.885(2)
O1 C3 1.335(3)
O1 C1 1.475(2)
O2 C3 1.216(2)
N1 C3 1.345(3)
N1 C2 1.400(3)
C1 C2 1.520(3)
C1 C4 1.530(3)
C1 C7 1.539(3)
C2 C8 1.338(3)
C4 C5 1.513(3)
C5 C6 1.519(4)
C6 C7 1.522(3)
C8 C9 1.499(3)
C9 C10 1.389(3)
C9 C14 1.396(3)
C10 C11 1.388(3)
C11 C12 1.384(4)
C12 C13 1.377(4)
C13 C14 1.383(3)
C15 C16 1.389(3)
C15 C20 1.394(3)
C16 C17 1.376(3)
C17 C18 1.377(4)
C18 C19 1.375(4)
C19 C20 1.380(3)
C21 C24 1.528(3)
C21 C23 1.539(3)
C21 C22 1.543(3)

loop_
_geom_hbond_atom_site_label_D
_geom_hbond_atom_site_label_H
_geom_hbond_atom_site_label_A
_geom_hbond_distance_DH
_geom_hbond_distance_HA
_geom_hbond_distance_DA
_geom_hbond_angle_DHA
_geom_hbond_site_symmetry_A
O3 H3X O2 0.892(10) 1.815(11) 2.700(2) 172(2) 2_666
N1 H1N O3 0.892(10) 1.957(19) 2.675(2) 136(2) .

loop_
_geom_torsion_atom_site_label_1
_geom_torsion_atom_site_label_2
_geom_torsion_atom_site_label_3
_geom_torsion_atom_site_label_4
_geom_torsion
C3 O1 C1 C2 4.7(2)
C3 O1 C1 C4 -116.23(18)
C3 O1 C1 C7 130.59(17)
C3 N1 C2 C8 -176.48(19)
C3 N1 C2 C1 6.5(2)
O1 C1 C2 C8 176.8(2)
C4 C1 C2 C8 -66.5(3)
C7 C1 C2 C8 59.0(3)
O1 C1 C2 N1 -6.41(19)
C4 C1 C2 N1 110.29(18)
C7 C1 C2 N1 -124.24(18)
C1 O1 C3 O2 179.57(19)
C1 O1 C3 N1 -1.0(2)
C2 N1 C3 O2 175.7(2)
C2 N1 C3 O1 -3.7(2)
O1 C1 C4 C5 -90.8(2)
C2 C1 C4 C5 155.56(18)
C7 C1 C4 C5 23.4(2)
C1 C4 C5 C6 -39.9(2)
C4 C5 C6 C7 41.2(2)
C5 C6 C7 C1 -26.7(2)
O1 C1 C7 C6 116.99(19)
C2 C1 C7 C6 -127.3(2)
C4 C1 C7 C6 2.1(2)
N1 C2 C8 C9 178.02(18)
C1 C2 C8 C9 -5.8(3)
N1 C2 C8 Si -7.6(3)
C1 C2 C8 Si 168.62(16)
O3 Si C8 C2 19.61(19)
C15 Si C8 C2 -94.41(18)
C21 Si C8 C2 138.52(17)
O3 Si C8 C9 -165.84(15)
C15 Si C8 C9 80.14(17)
C21 Si C8 C9 -46.94(18)
C2 C8 C9 C10 99.0(2)
Si C8 C9 C10 -75.7(2)
C2 C8 C9 C14 -84.8(3)
Si C8 C9 C14 100.6(2)
C14 C9 C10 C11 1.7(3)
C8 C9 C10 C11 178.1(2)
C9 C10 C11 C12 0.5(4)
C10 C11 C12 C13 -1.7(4)
C11 C12 C13 C14 0.5(4)
C12 C13 C14 C9 1.9(3)
C10 C9 C14 C13 -3.0(3)
C8 C9 C14 C13 -179.3(2)
O3 Si C15 C16 -26.0(2)
C8 Si C15 C16 86.18(19)
C21 Si C15 C16 -146.31(18)
O3 Si C15 C20 157.5(2)
C8 Si C15 C20 -90.4(2)
C21 Si C15 C20 37.1(2)
C20 C15 C16 C17 0.5(4)
Si C15 C16 C17 -176.4(2)
C15 C16 C17 C18 -0.5(4)
C16 C17 C18 C19 0.0(4)
C17 C18 C19 C20 0.6(4)
C18 C19 C20 C15 -0.6(4)
C16 C15 C20 C19 0.1(4)
Si C15 C20 C19 176.7(2)
O3 Si C21 C24 175.65(14)
C8 Si C21 C24 58.93(18)
C15 Si C21 C24 -64.65(18)
O3 Si C21 C23 52.68(17)
C8 Si C21 C23 -64.03(18)
C15 Si C21 C23 172.38(15)
O3 Si C21 C22 -63.41(16)
C8 Si C21 C22 179.88(14)
C15 Si C21 C22 56.30(17)
